data_7717902
loop_
_publ_author_name
'Dotzauer, Simon'
'Kar, Sourav'
'Swoboda, Theresa'
'Weidemann, Christoph'
'H\"afner, Andreas'
'Dewhurst, Rian David'
'Braunschweig, Holger'

_publ_section_title
;
 Synthesis of Base-free Boriranes and their Conversion to Borirenes Using
 Strong Reductant
;
_journal_name_full 'Dalton Transactions'
_journal_paper_doi 10.1039/D5DT00069F
_journal_year 2025
_chemical_absolute_configuration unk
_chemical_formula_moiety 'C27 H56 B N3 Sn2'
_chemical_formula_sum 'C27 H56 B N3 Sn2'
_chemical_formula_weight 670.93
_space_group_crystal_system tetragonal
_space_group_IT_number 110
_space_group_name_Hall 'I 4bw -2c'
_space_group_name_H-M_alt 'I 41 c d'
_atom_sites_solution_hydrogens geom
_atom_sites_solution_primary dual
_atom_sites_solution_secondary difmap
_audit_creation_date 2024-08-26
_audit_creation_method 'CIF-fill 1.5e (K.Radacki, 2005-23)'
_audit_update_record
;
2024-10-29 deposited with the CCDC.	2025-01-13 downloaded from the CCDC.
;
_cell_angle_alpha 90
_cell_angle_beta 90
_cell_angle_gamma 90
_cell_formula_units_Z 8
_cell_length_a 16.74320(10)
_cell_length_b 16.74320(10)
_cell_length_c 21.92770(10)
_cell_measurement_reflns_used 36454
_cell_measurement_temperature 100(2)
_cell_measurement_theta_max 75.1190
_cell_measurement_theta_min 5.2650
_cell_volume 6147.10(6)
_computing_cell_refinement 'CrysAlisPro 1.171.43.63a (Rigaku OD, 2023)'
_computing_data_collection
;
 CrysAlisPro system (CCD 43.63a 64-bit (release 03-03-2023))
;
_computing_data_reduction 'CrysAlisPro 1.171.43.63a (Rigaku OD, 2023)'
_computing_molecular_graphics 'ShelXLe (Huebschle et all, 2011)'
_computing_publication_material 'SHELXL-2018/3 (Sheldrick, 2018)'
_computing_structure_refinement 'SHELXL-2018/3 (Sheldrick, 2018)'
_computing_structure_solution 'SHELXT 2014/5 (Sheldrick, 2014)''
_diffrn_ambient_environment N~2~
_diffrn_ambient_temperature 100(2)
_diffrn_detector HPA
_diffrn_detector_area_resol_mean 10.0
_diffrn_detector_type 'HyPix Arc150'
_diffrn_measured_fraction_theta_full 1.000
_diffrn_measured_fraction_theta_max 0.991
_diffrn_measurement_details
;
 List of Runs (angles in degrees, time in seconds):
 --------------------------------------------------------------------------
  1  \w   -128.00 -93.00   0.50    0.05    --  -79.50 -51.00-176.23   70
  2  \w   -115.00 -80.00   0.50    0.05    --  -66.00 -49.00-151.18   70
  3  \w   -102.00 -67.00   0.50    0.05    --  -54.00 -52.00  52.78   70
  4  \w    -99.00 -64.00   0.50    0.05    --  -50.00 -48.00  25.74   70
  5  \w   -107.00 -72.00   0.50    0.05    --  -58.00 -49.00 -75.56   70
  6  \w   -112.00 -75.00   0.50    0.05    --  -62.00 -46.00 -46.07   74
  7  \w   -103.00 -68.00   0.50    0.05    --  -54.00 -48.00 -13.59   70
  8  \w   -120.00 -83.00   0.50    0.05    --  -70.00 -45.00-110.96   74
  9  \w   -130.00 -92.00   0.50    0.05    --  -79.50 -42.00  20.12   76
 10  \w   -128.00 -93.00   0.50    0.05    --  -79.50 -52.00  62.26   70
 11  \w   -115.00 -80.00   0.50    0.05    --  -66.00 -47.00  76.54   70
 12  \w   -124.00 -86.00   0.50    0.05    --  -74.00 -41.00 112.33   76
 13  \w   -103.00 -68.00   0.50    0.05    --  -54.00 -49.00 166.58   70
 14  \w   -126.00 -93.00   0.50    0.05    --  -79.50-121.00 138.78   66
 15  \w    -97.00 -33.00   0.50    0.05    --  -79.50 115.00  67.10  128
 16  \w    -97.00 -22.00   0.50    0.05    --  -69.76 126.00  90.00  150
 17  \w    -97.00 -33.00   0.50    0.05    --  -79.50 115.00 -28.01  128
 18  \w    -97.00 -33.00   0.50    0.05    --  -79.50 115.00 -45.95  128
 19  \w    -92.00 -31.00   0.50    0.05    --  -76.35 112.00-150.00  122
 20  \w     46.00 133.00   0.50    0.05    --   82.28  15.00-120.00  174
 21  \w     91.00 117.00   0.50    0.05    --   82.28  15.00-180.00   52
 22  \w     59.00  85.00   0.50    0.05    --   82.28  15.00-180.00   52
 23  \w     84.00 132.00   0.50    0.05    --   82.28  15.00-150.00   96
 24  \w     53.00  79.00   0.50    0.05    --   82.28  15.00 -30.00   52
 25  \w     60.00 112.00   0.50    0.05    --   82.28  15.00   0.00  104
 26  \w     51.00 129.00   0.50    0.05    --   82.28  15.00  60.00  156
 27  \w     81.00 107.00   0.50    0.05    --   82.28  15.00  90.00   52
 28  \w     79.00 105.00   0.50    0.05    --   82.28  15.00 150.00   52
 29  \w     77.00 132.00   0.50    0.05    --   82.28  15.00 120.00  110
 30  \w     90.00 116.00   0.50    0.05    --   82.28  15.00 -60.00   52
 31  \w     95.00 133.00   0.50    0.05    --   82.28  15.00 -90.00   76
 32  \w     43.00  90.00   0.50    0.05    --   82.28 -95.00-180.00   94
 33  \w     39.00  67.00   0.50    0.05    --   82.28-112.00-150.00   56
 34  \w     37.00  93.00   0.50    0.05    --   82.28-112.00 -60.00  112
 35  \w     37.00  93.00   0.50    0.05    --   82.28-112.00 150.00  112
 36  \w     37.00  93.00   0.50    0.05    --   82.28-112.00 120.00  112
 37  \w     42.00  93.00   0.50    0.05    --   82.28-112.00  90.00  102
 38  \w     37.00  93.00   0.50    0.05    --   82.28-112.00  60.00  112
 39  \w     38.00  93.00   0.50    0.05    --   82.28-112.00  30.00  110
 40  \w     44.00  83.00   0.50    0.05    --   82.28-112.00   0.00   78
 41  \w     37.00  71.00   0.50    0.05    --   82.28-112.00 -30.00   68
 42  \w     58.00  85.00   0.50    0.05    --   82.28-112.00 -90.00   54
 43  \w     42.00  93.00   0.50    0.05    --   85.25-101.00 -62.36  102
 44  \w     40.00  65.00   0.50    0.05    --   85.25-112.00-117.68   50
 45  \w     46.00  72.00   0.50    0.05    --   85.25-108.00-118.64   52
 46  \w     39.00  90.00   0.50    0.05    --   82.28-112.00-180.00  102
 47  \w     66.00  92.00   0.50    0.05    --   85.25-100.00-132.58   52
 48  \w     43.00  78.00   0.50    0.05    --   85.25-109.00-135.49   70
 49  \w     42.00  91.00   0.50    0.05    --   85.25 -97.00-106.40   98
 50  \w     40.00  90.00   0.50    0.05    --   82.28 -95.00   0.00  100
 51  \w     40.00  89.00   0.50    0.05    --   82.28 -95.00 -30.00   98
 52  \w     41.00  67.00   0.50    0.05    --   82.28 -95.00  30.00   52
 53  \w     48.00  88.00   0.50    0.05    --   82.28 -95.00  90.00   80
 54  \w     43.00  92.00   0.50    0.05    --   85.25-100.00 152.10   98
 55  \w     43.00  70.00   0.50    0.05    --   82.28 -95.00 120.00   54
 56  \w     48.00  90.00   0.50    0.05    --   82.28 -95.00  60.00   84
 57  \w     40.00  89.00   0.50    0.05    --   82.28 -95.00 -90.00   98
;
_diffrn_measurement_device 'four-circle diffractometer'
_diffrn_measurement_device_type 'Rigaku XtaLAB Synergy-R'
_diffrn_measurement_method '\w scans'
_diffrn_orient_matrix_type
;
 CrysAlisPro convention (1999,Acta A55,543-557)
;
_diffrn_orient_matrix_UB_11 -0.0736226000
_diffrn_orient_matrix_UB_12 -0.0513870000
_diffrn_orient_matrix_UB_13 0.0153309000
_diffrn_orient_matrix_UB_21 -0.0445911000
_diffrn_orient_matrix_UB_22 0.0751664000
_diffrn_orient_matrix_UB_23 0.0220074000
_diffrn_orient_matrix_UB_31 -0.0324845000
_diffrn_orient_matrix_UB_32 0.0132769000
_diffrn_orient_matrix_UB_33 -0.0649413000
_diffrn_radiation_monochromator 'multi-layer mirror'
_diffrn_radiation_probe x-ray
_diffrn_radiation_type CuK\a
_diffrn_radiation_wavelength 1.54184
_diffrn_radiation_xray_symbol K-L~2,3~
_diffrn_reflns_av_R_equivalents 0.0833
_diffrn_reflns_av_unetI/netI 0.0264
_diffrn_reflns_Laue_measured_fraction_full 1.000
_diffrn_reflns_Laue_measured_fraction_max 0.991
_diffrn_reflns_limit_h_max 20
_diffrn_reflns_limit_h_min -20
_diffrn_reflns_limit_k_max 20
_diffrn_reflns_limit_k_min -20
_diffrn_reflns_limit_l_max 23
_diffrn_reflns_limit_l_min -27
_diffrn_reflns_number 58495
_diffrn_reflns_point_group_measured_fraction_full 0.946
_diffrn_reflns_point_group_measured_fraction_max 0.921
_diffrn_reflns_theta_full 67.684
_diffrn_reflns_theta_max 75.299
_diffrn_reflns_theta_min 5.284
_diffrn_source 'rotating-anode X-ray tube'
_diffrn_source_type 'PhotonJet-R X-ray Source'
_exptl_absorpt_coefficient_mu 13.043
_exptl_absorpt_correction_T_max 1.00000
_exptl_absorpt_correction_T_min 0.24030
_exptl_absorpt_correction_type multi-scan
_exptl_absorpt_process_details
;
 CrysAlisPro 1.171.43.63a (Rigaku Oxford Diffraction, 2023) Empirical 
 absorption correction using spherical harmonics, implemented in SCALE3 
 ABSPACK scaling algorithm.
;
_exptl_crystal_colour colourless
_exptl_crystal_density_diffrn 1.450
_exptl_crystal_description block
_exptl_crystal_F_000 2752
_exptl_crystal_preparation
;
 For data collection the crystal was immersed in a film of perfluoropolyether 
 oil, mounted on a polyimide loop and transferred to stream of cold nitrogen 
 (Oxford Cryostream 800).
;
_exptl_crystal_size_max 0.370
_exptl_crystal_size_mid 0.210
_exptl_crystal_size_min 0.120
_refine_diff_density_max 0.872
_refine_diff_density_min -1.119
_refine_diff_density_rms 0.087
_refine_ls_abs_structure_details
;
 Flack x determined using 1197 quotients [(I+)-(I-)]/[(I+)+(I-)] (Parsons, 
 Flack and Wagner, Acta Cryst. B69 (2013) 249-259).
;
_refine_ls_abs_structure_Flack -0.006(10)
_refine_ls_extinction_method none
_refine_ls_goodness_of_fit_ref 1.035
_refine_ls_hydrogen_treatment constr
_refine_ls_matrix_type full
_refine_ls_number_parameters 156
_refine_ls_number_reflns 2928
_refine_ls_number_restraints 1
_refine_ls_restrained_S_all 1.035
_refine_ls_R_factor_all 0.0338
_refine_ls_R_factor_gt 0.0331
_refine_ls_shift/su_max 0.003
_refine_ls_shift/su_mean 0.000
_refine_ls_structure_factor_coef Fsqd
_refine_ls_weighting_details
;
 w=1/[\s^2^(Fo^2^)+(0.0791P)^2^+1.4765P] where P=(Fo^2^+2Fc^2^)/3
;
_refine_ls_weighting_scheme calc
_refine_ls_wR_factor_gt 0.0978
_refine_ls_wR_factor_ref 0.0989
_reflns_Friedel_coverage 0.807
_reflns_Friedel_fraction_full 0.888
_reflns_Friedel_fraction_max 0.847
_reflns_number_gt 2843
_reflns_number_total 2928
_reflns_threshold_expression 'I > 2\s(I)'
_cod_data_source_file d5dt00069f2.cif
_cod_data_source_block 3a
_cod_original_cell_volume 6147.10(8)
_cod_database_code 7717902
_shelx_shelxl_version_number 2018/3
_shelx_space_group_comment
;
 The symmetry employed for this shelxl refinement is uniquely defined by the 
 following loop, which should always be used as a source of symmetry 
 information in preference to the above space-group names. They are only 
 intended as comments.
;
_shelx_estimated_absorpt_t_min 0.086
_shelx_estimated_absorpt_t_max 0.304

loop_
_space_group_symop_operation_xyz
'x, y, z'
'-x+1/2, -y+1/2, z+1/2'
'-y, x+1/2, z+1/4'
'y+1/2, -x, z+3/4'
'x, -y, z+1/2'
'-x+1/2, y+1/2, z'
'-y, -x+1/2, z+3/4'
'y+1/2, x, z+1/4'
'x+1/2, y+1/2, z+1/2'
'-x+1, -y+1, z+1'
'-y+1/2, x+1, z+3/4'
'y+1, -x+1/2, z+5/4'
'x+1/2, -y+1/2, z+1'
'-x+1, y+1, z+1/2'
'-y+1/2, -x+1, z+5/4'
'y+1, x+1/2, z+3/4'

loop_
_atom_site_label
_atom_site_type_symbol
_atom_site_fract_x
_atom_site_fract_y
_atom_site_fract_z
_atom_site_U_iso_or_equiv
_atom_site_adp_type
_atom_site_occupancy
_atom_site_site_symmetry_order
_atom_site_calc_flag
_atom_site_refinement_flags_posn
_atom_site_refinement_flags_adp
_atom_site_refinement_flags_occupancy
_atom_site_disorder_assembly
_atom_site_disorder_group
C1_1 C 0.4936(2) 0.5460(2) 0.63434(17) 0.0223(7) Uani 1 1 d . . . . .
B2_1 B 0.500000 0.500000 0.5736(4) 0.0216(15) Uani 1 2 d S T P . .
N1_2 N 0.500000 0.500000 0.5093(3) 0.0211(12) Uani 1 2 d S T P . .
C2_2 C 0.4835(2) 0.5748(2) 0.47185(18) 0.0239(8) Uani 1 1 d . . . . .
C3_2 C 0.5252(2) 0.5710(3) 0.4102(2) 0.0306(9) Uani 1 1 d . . . . .
H3A_2 H 0.583623 0.568331 0.416930 0.037 Uiso 1 1 calc R U . . .
H3B_2 H 0.513850 0.620873 0.387500 0.037 Uiso 1 1 calc R U . . .
C4_2 C 0.500000 0.500000 0.3711(4) 0.0306(16) Uani 1 2 d S T P . .
H4A_2 H 0.545063 0.483998 0.344555 0.037 Uiso 0.5 1 calc R U P . .
H4B_2 H 0.454936 0.516003 0.344557 0.037 Uiso 0.5 1 calc R U P . .
C5_2 C 0.5176(3) 0.6482(2) 0.50464(19) 0.0286(9) Uani 1 1 d . . . . .
H5A_2 H 0.574814 0.640441 0.511911 0.043 Uiso 1 1 calc R U . . .
H5B_2 H 0.490102 0.655440 0.543713 0.043 Uiso 1 1 calc R U . . .
H5C_2 H 0.509652 0.695753 0.479245 0.043 Uiso 1 1 calc R U . . .
C6_2 C 0.3933(2) 0.5856(4) 0.4624(3) 0.0298(11) Uani 1 1 d . . . . .
H6A_2 H 0.382812 0.639036 0.446090 0.045 Uiso 1 1 calc R U . . .
H6B_2 H 0.365769 0.579336 0.501580 0.045 Uiso 1 1 calc R U . . .
H6C_2 H 0.373856 0.545277 0.433668 0.045 Uiso 1 1 calc R U . . .
N1_3 N 0.4218(2) 0.5773(2) 0.66406(17) 0.0219(8) Uani 1 1 d . . . . .
C2_3 C 0.3815(3) 0.6411(3) 0.6300(2) 0.0284(9) Uani 1 1 d . . . . .
H2A_3 H 0.372125 0.623184 0.587531 0.034 Uiso 1 1 calc R U . . .
H2B_3 H 0.416435 0.688761 0.628564 0.034 Uiso 1 1 calc R U . . .
C3_3 C 0.3020(3) 0.6634(3) 0.6593(3) 0.0357(10) Uani 1 1 d . . . . .
H3A_3 H 0.277178 0.707417 0.635875 0.043 Uiso 1 1 calc R U . . .
H3B_3 H 0.265543 0.616850 0.657600 0.043 Uiso 1 1 calc R U . . .
C4_3 C 0.3126(3) 0.6892(3) 0.7253(3) 0.0332(12) Uani 1 1 d . . . . .
H4A_3 H 0.259665 0.697523 0.744471 0.040 Uiso 1 1 calc R U . . .
H4B_3 H 0.342387 0.740186 0.727030 0.040 Uiso 1 1 calc R U . . .
C5_3 C 0.3585(3) 0.6244(3) 0.7599(2) 0.0311(10) Uani 1 1 d . . . . .
H5A_3 H 0.371191 0.643739 0.801475 0.037 Uiso 1 1 calc R U . . .
H5B_3 H 0.324527 0.576259 0.763902 0.037 Uiso 1 1 calc R U . . .
C6_3 C 0.4355(3) 0.6024(2) 0.7272(2) 0.0261(9) Uani 1 1 d . . . . .
H6A_3 H 0.471821 0.649059 0.727387 0.031 Uiso 1 1 calc R U . . .
H6B_3 H 0.462180 0.558531 0.749605 0.031 Uiso 1 1 calc R U . . .
Sn1_4 Sn 0.60796(2) 0.60558(2) 0.65442(6) 0.02292(16) Uani 1 1 d . . . . .
C2_4 C 0.5929(3) 0.7332(3) 0.6443(2) 0.0352(10) Uani 1 1 d . . . . .
H2A_4 H 0.645382 0.758624 0.640362 0.053 Uiso 1 1 calc R U . . .
H2B_4 H 0.565345 0.754619 0.680138 0.053 Uiso 1 1 calc R U . . .
H2C_4 H 0.561156 0.744221 0.607660 0.053 Uiso 1 1 calc R U . . .
C3_4 C 0.6509(3) 0.6016(2) 0.7472(2) 0.0291(10) Uani 1 1 d . . . . .
H3A_4 H 0.699668 0.633642 0.750641 0.044 Uiso 1 1 calc R U . . .
H3B_4 H 0.662585 0.546143 0.758447 0.044 Uiso 1 1 calc R U . . .
H3C_4 H 0.609996 0.623106 0.774587 0.044 Uiso 1 1 calc R U . . .
C4_4 C 0.7033(3) 0.5696(3) 0.5944(2) 0.0358(10) Uani 1 1 d . . . . .
H4A_4 H 0.686577 0.576944 0.551899 0.054 Uiso 1 1 calc R U . . .
H4B_4 H 0.716005 0.513191 0.601415 0.054 Uiso 1 1 calc R U . . .
H4C_4 H 0.750728 0.602232 0.602439 0.054 Uiso 1 1 calc R U . . .

loop_
_atom_site_aniso_label
_atom_site_aniso_U_11
_atom_site_aniso_U_22
_atom_site_aniso_U_33
_atom_site_aniso_U_23
_atom_site_aniso_U_13
_atom_site_aniso_U_12
C1_1 0.0200(17) 0.0227(18) 0.0242(17) -0.0004(13) 0.0004(15) -0.0034(15)
B2_1 0.016(3) 0.020(3) 0.029(5) 0.000 0.000 -0.001(2)
N1_2 0.021(2) 0.023(2) 0.019(3) 0.000 0.000 0.0012(19)
C2_2 0.024(2) 0.0246(19) 0.0233(19) 0.0030(15) -0.0002(14) 0.0016(13)
C3_2 0.032(2) 0.036(2) 0.024(2) 0.0048(17) 0.0024(17) 0.0027(15)
C4_2 0.035(3) 0.036(3) 0.021(4) 0.000 0.000 0.005(3)
C5_2 0.032(2) 0.028(2) 0.0257(19) 0.0023(15) 0.0001(15) -0.0029(15)
C6_2 0.029(3) 0.031(3) 0.029(3) 0.002(3) -0.0025(15) 0.0080(15)
N1_3 0.0219(17) 0.0261(18) 0.018(2) 0.0022(14) -0.0001(14) 0.0008(15)
C2_3 0.026(2) 0.031(3) 0.028(2) 0.0070(19) -0.0013(17) 0.0078(17)
C3_3 0.029(2) 0.042(3) 0.037(3) 0.005(2) 0.002(2) 0.0107(17)
C4_3 0.029(2) 0.029(2) 0.042(3) -0.0015(19) 0.0103(19) 0.0042(18)
C5_3 0.029(2) 0.034(2) 0.030(3) -0.001(2) 0.010(2) 0.004(2)
C6_3 0.026(2) 0.028(2) 0.024(2) -0.0012(15) 0.0028(17) 0.0022(14)
Sn1_4 0.0204(2) 0.0240(2) 0.0244(3) 0.00011(13) 0.00028(12) -0.00306(7)
C2_4 0.041(2) 0.022(2) 0.042(3) 0.0070(19) -0.009(2) -0.0062(17)
C3_4 0.030(2) 0.029(2) 0.028(3) -0.0003(15) -0.0045(18) -0.0015(15)
C4_4 0.030(2) 0.045(3) 0.033(2) -0.0022(19) 0.0065(18) -0.0034(18)

loop_
_atom_type_symbol
_atom_type_description
_atom_type_scat_dispersion_real
_atom_type_scat_dispersion_imag
_atom_type_scat_source
C C 0.0181 0.0091 'International Tables Vol C Tables 4.2.6.8 and 6.1.1.4'
H H 0.0000 0.0000 'International Tables Vol C Tables 4.2.6.8 and 6.1.1.4'
B B 0.0090 0.0039 'International Tables Vol C Tables 4.2.6.8 and 6.1.1.4'
N N 0.0311 0.0180 'International Tables Vol C Tables 4.2.6.8 and 6.1.1.4'
Sn Sn 0.0259 5.4591 'International Tables Vol C Tables 4.2.6.8 and 6.1.1.4'

loop_
_exptl_crystal_face_index_h
_exptl_crystal_face_index_k
_exptl_crystal_face_index_l
_exptl_crystal_face_perp_dist
2 2 1 0.0748
0 1 -2 0.0651
1 -1 -2 0.0349
-1 1 2 0.0845
0 -1 0 0.2266
0 1 0 0.0826
-1 0 -2 0.0785
-1 -2 1 0.2745
-2 2 1 0.0544
-1 1 0 0.0441
2 0 1 0.0571
0 -1 2 0.1838
0 0 1 0.1253
-2 1 1 0.0964
-2 1 0 0.0868
-2 1 -1 0.0806

loop_
_geom_angle_atom_site_label_1
_geom_angle_atom_site_label_2
_geom_angle_atom_site_label_3
_geom_angle
_geom_angle_site_symmetry_1
_geom_angle_site_symmetry_3
_geom_angle_publ_flag
N1_3 C1_1 B2_1 128.3(3) . . ?
N1_3 C1_1 C1_1 117.8(4) . 10_554 ?
B2_1 C1_1 C1_1 59.7(2) . 10_554 ?
N1_3 C1_1 Sn1_4 117.6(2) . . ?
B2_1 C1_1 Sn1_4 109.8(2) . . ?
C1_1 C1_1 Sn1_4 109.2(3) 10_554 . ?
N1_2 B2_1 C1_1 149.7(2) . 10_554 ?
N1_2 B2_1 C1_1 149.7(2) . . ?
C1_1 B2_1 C1_1 60.6(4) 10_554 . ?
B2_1 N1_2 C2_2 122.6(2) . . ?
B2_1 N1_2 C2_2 122.6(2) . 10_554 ?
C2_2 N1_2 C2_2 114.8(5) . 10_554 ?
C3_2 C2_2 N1_2 111.1(3) . . ?
C3_2 C2_2 C6_2 109.7(4) . . ?
N1_2 C2_2 C6_2 110.3(3) . . ?
C3_2 C2_2 C5_2 106.2(3) . . ?
N1_2 C2_2 C5_2 109.8(3) . . ?
C6_2 C2_2 C5_2 109.6(4) . . ?
C2_2 C3_2 C4_2 113.8(4) . . ?
C2_2 C3_2 H3A_2 108.8 . . ?
C4_2 C3_2 H3A_2 108.8 . . ?
C2_2 C3_2 H3B_2 108.8 . . ?
C4_2 C3_2 H3B_2 108.8 . . ?
H3A_2 C3_2 H3B_2 107.7 . . ?
C3_2 C4_2 C3_2 111.7(6) . 10_554 ?
C3_2 C4_2 H4A_2 109.3 . . ?
C3_2 C4_2 H4A_2 109.3 10_554 . ?
C3_2 C4_2 H4B_2 109.3 . . ?
C3_2 C4_2 H4B_2 109.3 10_554 . ?
H4A_2 C4_2 H4B_2 107.9 . . ?
C2_2 C5_2 H5A_2 109.5 . . ?
C2_2 C5_2 H5B_2 109.5 . . ?
H5A_2 C5_2 H5B_2 109.5 . . ?
C2_2 C5_2 H5C_2 109.5 . . ?
H5A_2 C5_2 H5C_2 109.5 . . ?
H5B_2 C5_2 H5C_2 109.5 . . ?
C2_2 C6_2 H6A_2 109.5 . . ?
C2_2 C6_2 H6B_2 109.5 . . ?
H6A_2 C6_2 H6B_2 109.5 . . ?
C2_2 C6_2 H6C_2 109.5 . . ?
H6A_2 C6_2 H6C_2 109.5 . . ?
H6B_2 C6_2 H6C_2 109.5 . . ?
C6_3 N1_3 C2_3 110.2(4) . . ?
C6_3 N1_3 C1_1 113.2(3) . . ?
C2_3 N1_3 C1_1 114.2(3) . . ?
N1_3 C2_3 C3_3 111.4(4) . . ?
N1_3 C2_3 H2A_3 109.4 . . ?
C3_3 C2_3 H2A_3 109.4 . . ?
N1_3 C2_3 H2B_3 109.4 . . ?
C3_3 C2_3 H2B_3 109.4 . . ?
H2A_3 C2_3 H2B_3 108.0 . . ?
C4_3 C3_3 C2_3 111.7(4) . . ?
C4_3 C3_3 H3A_3 109.3 . . ?
C2_3 C3_3 H3A_3 109.3 . . ?
C4_3 C3_3 H3B_3 109.3 . . ?
C2_3 C3_3 H3B_3 109.3 . . ?
H3A_3 C3_3 H3B_3 107.9 . . ?
C3_3 C4_3 C5_3 109.2(4) . . ?
C3_3 C4_3 H4A_3 109.8 . . ?
C5_3 C4_3 H4A_3 109.8 . . ?
C3_3 C4_3 H4B_3 109.8 . . ?
C5_3 C4_3 H4B_3 109.8 . . ?
H4A_3 C4_3 H4B_3 108.3 . . ?
C6_3 C5_3 C4_3 111.3(4) . . ?
C6_3 C5_3 H5A_3 109.4 . . ?
C4_3 C5_3 H5A_3 109.4 . . ?
C6_3 C5_3 H5B_3 109.4 . . ?
C4_3 C5_3 H5B_3 109.4 . . ?
H5A_3 C5_3 H5B_3 108.0 . . ?
N1_3 C6_3 C5_3 112.5(4) . . ?
N1_3 C6_3 H6A_3 109.1 . . ?
C5_3 C6_3 H6A_3 109.1 . . ?
N1_3 C6_3 H6B_3 109.1 . . ?
C5_3 C6_3 H6B_3 109.1 . . ?
H6A_3 C6_3 H6B_3 107.8 . . ?
C4_4 Sn1_4 C3_4 108.7(2) . . ?
C4_4 Sn1_4 C2_4 107.4(2) . . ?
C3_4 Sn1_4 C2_4 99.60(18) . . ?
C4_4 Sn1_4 C1_1 113.26(18) . . ?
C3_4 Sn1_4 C1_1 117.63(18) . . ?
C2_4 Sn1_4 C1_1 108.99(16) . . ?
Sn1_4 C2_4 H2A_4 109.5 . . ?
Sn1_4 C2_4 H2B_4 109.5 . . ?
H2A_4 C2_4 H2B_4 109.5 . . ?
Sn1_4 C2_4 H2C_4 109.5 . . ?
H2A_4 C2_4 H2C_4 109.5 . . ?
H2B_4 C2_4 H2C_4 109.5 . . ?
Sn1_4 C3_4 H3A_4 109.5 . . ?
Sn1_4 C3_4 H3B_4 109.5 . . ?
H3A_4 C3_4 H3B_4 109.5 . . ?
Sn1_4 C3_4 H3C_4 109.5 . . ?
H3A_4 C3_4 H3C_4 109.5 . . ?
H3B_4 C3_4 H3C_4 109.5 . . ?
Sn1_4 C4_4 H4A_4 109.5 . . ?
Sn1_4 C4_4 H4B_4 109.5 . . ?
H4A_4 C4_4 H4B_4 109.5 . . ?
Sn1_4 C4_4 H4C_4 109.5 . . ?
H4A_4 C4_4 H4C_4 109.5 . . ?
H4B_4 C4_4 H4C_4 109.5 . . ?

loop_
_geom_bond_atom_site_label_1
_geom_bond_atom_site_label_2
_geom_bond_distance
_geom_bond_site_symmetry_2
_geom_bond_publ_flag
C1_1 N1_3 1.465(5) . ?
C1_1 B2_1 1.542(8) . ?
C1_1 C1_1 1.555(7) 10_554 ?
C1_1 Sn1_4 2.203(4) . ?
B2_1 N1_2 1.410(11) . ?
N1_2 C2_2 1.524(5) . ?
N1_2 C2_2 1.524(5) 10_554 ?
C2_2 C3_2 1.524(6) . ?
C2_2 C6_2 1.534(5) . ?
C2_2 C5_2 1.534(5) . ?
C3_2 C4_2 1.525(6) . ?
C3_2 H3A_2 0.9900 . ?
C3_2 H3B_2 0.9900 . ?
C4_2 H4A_2 0.9900 . ?
C4_2 H4B_2 0.9900 . ?
C5_2 H5A_2 0.9800 . ?
C5_2 H5B_2 0.9800 . ?
C5_2 H5C_2 0.9800 . ?
C6_2 H6A_2 0.9800 . ?
C6_2 H6B_2 0.9800 . ?
C6_2 H6C_2 0.9800 . ?
N1_3 C6_3 1.465(6) . ?
N1_3 C2_3 1.468(6) . ?
C2_3 C3_3 1.525(6) . ?
C2_3 H2A_3 0.9900 . ?
C2_3 H2B_3 0.9900 . ?
C3_3 C4_3 1.522(9) . ?
C3_3 H3A_3 0.9900 . ?
C3_3 H3B_3 0.9900 . ?
C4_3 C5_3 1.531(8) . ?
C4_3 H4A_3 0.9900 . ?
C4_3 H4B_3 0.9900 . ?
C5_3 C6_3 1.521(6) . ?
C5_3 H5A_3 0.9900 . ?
C5_3 H5B_3 0.9900 . ?
C6_3 H6A_3 0.9900 . ?
C6_3 H6B_3 0.9900 . ?
Sn1_4 C4_4 2.156(5) . ?
Sn1_4 C3_4 2.159(5) . ?
Sn1_4 C2_4 2.163(4) . ?
C2_4 H2A_4 0.9800 . ?
C2_4 H2B_4 0.9800 . ?
C2_4 H2C_4 0.9800 . ?
C3_4 H3A_4 0.9800 . ?
C3_4 H3B_4 0.9800 . ?
C3_4 H3C_4 0.9800 . ?
C4_4 H4A_4 0.9800 . ?
C4_4 H4B_4 0.9800 . ?
C4_4 H4C_4 0.9800 . ?

loop_
_geom_torsion_atom_site_label_1
_geom_torsion_atom_site_label_2
_geom_torsion_atom_site_label_3
_geom_torsion_atom_site_label_4
_geom_torsion
_geom_torsion_site_symmetry_1
_geom_torsion_site_symmetry_2
_geom_torsion_site_symmetry_3
_geom_torsion_site_symmetry_4
_geom_torsion_publ_flag
N1_3 C1_1 B2_1 N1_2 76.8(5) . . . . ?
C1_1 C1_1 B2_1 N1_2 179.999(4) 10_554 . . . ?
Sn1_4 C1_1 B2_1 N1_2 -78.7(3) . . . . ?
N1_3 C1_1 B2_1 C1_1 -103.2(5) . . . 10_554 ?
Sn1_4 C1_1 B2_1 C1_1 101.3(3) . . . 10_554 ?
C1_1 B2_1 N1_2 C2_2 175.4(4) 10_554 . . . ?
C1_1 B2_1 N1_2 C2_2 -4.6(4) . . . . ?
C1_1 B2_1 N1_2 C2_2 -4.6(4) 10_554 . . 10_554 ?
C1_1 B2_1 N1_2 C2_2 175.4(4) . . . 10_554 ?
B2_1 N1_2 C2_2 C3_2 151.9(2) . . . . ?
C2_2 N1_2 C2_2 C3_2 -28.1(2) 10_554 . . . ?
B2_1 N1_2 C2_2 C6_2 -86.2(4) . . . . ?
C2_2 N1_2 C2_2 C6_2 93.8(4) 10_554 . . . ?
B2_1 N1_2 C2_2 C5_2 34.7(3) . . . . ?
C2_2 N1_2 C2_2 C5_2 -145.3(3) 10_554 . . . ?
N1_2 C2_2 C3_2 C4_2 59.4(4) . . . . ?
C6_2 C2_2 C3_2 C4_2 -62.9(5) . . . . ?
C5_2 C2_2 C3_2 C4_2 178.8(3) . . . . ?
C2_2 C3_2 C4_2 C3_2 -29.2(2) . . . 10_554 ?
B2_1 C1_1 N1_3 C6_3 167.5(4) . . . . ?
C1_1 C1_1 N1_3 C6_3 95.6(4) 10_554 . . . ?
Sn1_4 C1_1 N1_3 C6_3 -38.5(4) . . . . ?
B2_1 C1_1 N1_3 C2_3 -65.3(5) . . . . ?
C1_1 C1_1 N1_3 C2_3 -137.3(3) 10_554 . . . ?
Sn1_4 C1_1 N1_3 C2_3 88.7(4) . . . . ?
C6_3 N1_3 C2_3 C3_3 -58.5(5) . . . . ?
C1_1 N1_3 C2_3 C3_3 172.8(4) . . . . ?
N1_3 C2_3 C3_3 C4_3 57.4(6) . . . . ?
C2_3 C3_3 C4_3 C5_3 -53.3(5) . . . . ?
C3_3 C4_3 C5_3 C6_3 52.2(5) . . . . ?
C2_3 N1_3 C6_3 C5_3 58.2(4) . . . . ?
C1_1 N1_3 C6_3 C5_3 -172.5(3) . . . . ?
C4_3 C5_3 C6_3 N1_3 -55.9(5) . . . . ?
